data_7152146
loop_
_publ_author_name
'Iaroshenko, Viktor O.'
'Mkrtchyan, Satenik'
'Gevorgyan, Ashot'
'Miliutina, Mariia'
'Villinger, Alexander'
'Volochnyuk, Dmytro'
'Sosnovskikh, Vyacheslav Ya'
'Langer, Peter'

_publ_section_title
;
 2,3-unsubstituted chromones and their enaminone precursors as versatile
 reagents for the synthesis of fused pyridines.
;
_journal_issue 4
_journal_name_full 'Organic &amp; biomolecular chemistry'
_journal_page_first 890
_journal_page_last 894
_journal_paper_doi 10.1039/c1ob06494k
_journal_volume 10
_journal_year 2012
_chemical_formula_moiety 'C18 H12 Cl N3 O2'
_chemical_formula_sum 'C18 H12 Cl N3 O2'
_chemical_formula_weight 337.76
_chemical_name_systematic
;
?
;
_space_group_IT_number 14
_symmetry_cell_setting monoclinic
_symmetry_Int_Tables_number 14
_symmetry_space_group_name_Hall '-P 2ybc'
_symmetry_space_group_name_H-M 'P 1 21/c 1'
_atom_sites_solution_hydrogens geom
_atom_sites_solution_primary direct
_atom_sites_solution_secondary difmap
_audit_creation_method SHELXL-97
_cell_angle_alpha 90.00
_cell_angle_beta 110.969(2)
_cell_angle_gamma 90.00
_cell_formula_units_Z 4
_cell_length_a 13.5897(4)
_cell_length_b 11.4742(3)
_cell_length_c 10.2062(3)
_cell_measurement_reflns_used 6354
_cell_measurement_temperature 173(2)
_cell_measurement_theta_max 64.675
_cell_measurement_theta_min 5.557
_cell_volume 1486.07(8)
_computing_cell_refinement 'Bruker Apex v2.0-2'
_computing_data_collection 'Bruker Apex v2.0-2'
_computing_data_reduction 'Bruker SAINT'
_computing_molecular_graphics 'ORTEP-3 (Farrugia, 1997)'
_computing_publication_material SHELXL-97
_computing_structure_refinement 'SHELXL-97 (Sheldrick, 1997)'
_computing_structure_solution 'SHELXS-97 (Sheldrick, 1997)'
_diffrn_ambient_temperature 173(2)
_diffrn_measured_fraction_theta_full 0.999
_diffrn_measured_fraction_theta_max 0.999
_diffrn_measurement_device_type 'Bruker-Nonius Apex X8-CCD-diffractometer'
_diffrn_measurement_method 'phi and psi scans'
_diffrn_radiation_monochromator graphite
_diffrn_radiation_source 'sealed tube'
_diffrn_radiation_type MoK\a
_diffrn_radiation_wavelength 0.71073
_diffrn_reflns_av_R_equivalents 0.0238
_diffrn_reflns_av_sigmaI/netI 0.0230
_diffrn_reflns_limit_h_max 18
_diffrn_reflns_limit_h_min -18
_diffrn_reflns_limit_k_max 15
_diffrn_reflns_limit_k_min -15
_diffrn_reflns_limit_l_max 13
_diffrn_reflns_limit_l_min -13
_diffrn_reflns_number 17175
_diffrn_reflns_theta_full 29.00
_diffrn_reflns_theta_max 29.00
_diffrn_reflns_theta_min 2.78
_exptl_absorpt_coefficient_mu 0.274
_exptl_absorpt_correction_T_max 0.9627
_exptl_absorpt_correction_T_min 0.9151
_exptl_absorpt_correction_type multi-scan
_exptl_absorpt_process_details '(SADABS; Sheldrick, 2004)'
_exptl_crystal_colour yellow
_exptl_crystal_density_diffrn 1.510
_exptl_crystal_density_method 'not measured'
_exptl_crystal_description block
_exptl_crystal_F_000 696
_exptl_crystal_size_max 0.33
_exptl_crystal_size_mid 0.26
_exptl_crystal_size_min 0.14
_refine_diff_density_max 0.325
_refine_diff_density_min -0.239
_refine_diff_density_rms 0.051
_refine_ls_extinction_method none
_refine_ls_goodness_of_fit_ref 1.060
_refine_ls_hydrogen_treatment mixed
_refine_ls_matrix_type full
_refine_ls_number_parameters 225
_refine_ls_number_reflns 3944
_refine_ls_number_restraints 0
_refine_ls_restrained_S_all 1.060
_refine_ls_R_factor_all 0.0454
_refine_ls_R_factor_gt 0.0347
_refine_ls_shift/su_max 0.001
_refine_ls_shift/su_mean 0.000
_refine_ls_structure_factor_coef Fsqd
_refine_ls_weighting_details 'calc w=1/[\s^2^(Fo^2^)+(0.0528P)^2^+0.2511P] where P=(Fo^2^+2Fc^2^)/3'
_refine_ls_weighting_scheme calc
_refine_ls_wR_factor_gt 0.0923
_refine_ls_wR_factor_ref 0.0971
_reflns_number_gt 3251
_reflns_number_total 3944
_reflns_threshold_expression >2\s(I)
_cod_data_source_file c1ob06494k.txt
_cod_data_source_block is_ag124
_cod_original_cell_volume 1486.07(7)
_cod_original_sg_symbol_H-M 'P 21/c'
_cod_database_code 7152146

loop_
_symmetry_equiv_pos_as_xyz
'x, y, z'
'-x, y+1/2, -z+1/2'
'-x, -y, -z'
'x, -y-1/2, z-1/2'

loop_
_atom_site_label
_atom_site_type_symbol
_atom_site_fract_x
_atom_site_fract_y
_atom_site_fract_z
_atom_site_U_iso_or_equiv
_atom_site_adp_type
_atom_site_occupancy
_atom_site_symmetry_multiplicity
_atom_site_calc_flag
_atom_site_refinement_flags
C18 C 0.70036(9) 0.82505(10) 0.65862(13) 0.0241(2) Uani 1 1 d .
Cl1 Cl 0.50053(3) 0.59588(3) 0.30184(3) 0.03449(10) Uani 1 1 d .
N1 N 0.84092(8) 0.71791(8) 0.90421(10) 0.0230(2) Uani 1 1 d .
N2 N 0.98232(8) 0.72474(9) 1.12554(11) 0.0254(2) Uani 1 1 d .
N3 N 1.02501(8) 0.64347(9) 1.23512(11) 0.0235(2) Uani 1 1 d .
O1 O 1.01353(7) 0.44367(8) 1.26395(10) 0.0331(2) Uani 1 1 d .
O2 O 0.75922(8) 0.89951(8) 0.75837(10) 0.0316(2) Uani 1 1 d .
H1 H 0.9735(14) 0.7985(18) 1.1539(19) 0.056(5) Uiso 1 1 d .
H4 H 0.8005(15) 0.8583(18) 0.830(2) 0.061(6) Uiso 1 1 d .
C1 C 0.77425(9) 0.64655(10) 0.80748(12) 0.0211(2) Uani 1 1 d .
C2 C 0.77097(9) 0.52483(10) 0.83083(13) 0.0234(2) Uani 1 1 d .
H2 H 0.7239 0.4768 0.7601 0.028 Uiso 1 1 calc R
C3 C 0.83545(9) 0.47571(10) 0.95523(13) 0.0236(2) Uani 1 1 d .
H3 H 0.8335 0.3945 0.9721 0.028 Uiso 1 1 calc R
C4 C 0.90358(9) 0.54959(10) 1.05538(12) 0.0219(2) Uani 1 1 d .
C5 C 0.98283(9) 0.53276(10) 1.19386(13) 0.0229(2) Uani 1 1 d .
C6 C 0.90426(9) 0.66732(10) 1.02216(12) 0.0217(2) Uani 1 1 d .
C7 C 1.12721(9) 0.66660(10) 1.33500(12) 0.0222(2) Uani 1 1 d .
C8 C 1.16468(10) 0.60229(11) 1.45919(13) 0.0269(3) Uani 1 1 d .
H8 H 1.1204 0.5477 1.4814 0.032 Uiso 1 1 calc R
C9 C 1.26818(10) 0.61948(12) 1.55011(13) 0.0301(3) Uani 1 1 d .
H9 H 1.2949 0.5752 1.6341 0.036 Uiso 1 1 calc R
C10 C 1.33255(10) 0.70018(12) 1.51966(14) 0.0306(3) Uani 1 1 d .
H10 H 1.4034 0.7101 1.5814 0.037 Uiso 1 1 calc R
C11 C 1.29304(10) 0.76651(11) 1.39832(14) 0.0291(3) Uani 1 1 d .
H11 H 1.3366 0.8234 1.3786 0.035 Uiso 1 1 calc R
C12 C 1.19053(10) 0.75060(10) 1.30548(13) 0.0255(2) Uani 1 1 d .
H12 H 1.1638 0.7964 1.2227 0.031 Uiso 1 1 calc R
C13 C 0.70489(9) 0.70221(10) 0.67582(12) 0.0219(2) Uani 1 1 d .
C14 C 0.64138(9) 0.63393(11) 0.56284(13) 0.0249(2) Uani 1 1 d .
H14 H 0.6431 0.5514 0.5714 0.030 Uiso 1 1 calc R
C15 C 0.57656(9) 0.68477(11) 0.43972(13) 0.0257(2) Uani 1 1 d .
C16 C 0.57072(10) 0.80536(11) 0.42395(13) 0.0283(3) Uani 1 1 d .
H16 H 0.5253 0.8397 0.3392 0.034 Uiso 1 1 calc R
C17 C 0.63204(10) 0.87412(11) 0.53355(14) 0.0283(3) Uani 1 1 d .
H17 H 0.6279 0.9565 0.5240 0.034 Uiso 1 1 calc R

loop_
_atom_site_aniso_label
_atom_site_aniso_U_11
_atom_site_aniso_U_22
_atom_site_aniso_U_33
_atom_site_aniso_U_23
_atom_site_aniso_U_13
_atom_site_aniso_U_12
C18 0.0250(6) 0.0225(5) 0.0258(6) -0.0006(5) 0.0105(5) 0.0001(4)
Cl1 0.03052(17) 0.03833(19) 0.02662(17) -0.00273(13) 0.00047(13) -0.00460(12)
N1 0.0233(5) 0.0191(4) 0.0239(5) -0.0008(4) 0.0052(4) 0.0002(4)
N2 0.0290(5) 0.0163(4) 0.0247(5) 0.0005(4) 0.0020(4) 0.0007(4)
N3 0.0248(5) 0.0186(5) 0.0230(5) 0.0019(4) 0.0034(4) 0.0005(4)
O1 0.0336(5) 0.0218(4) 0.0359(5) 0.0081(4) 0.0025(4) -0.0031(3)
O2 0.0399(5) 0.0212(4) 0.0281(5) -0.0013(4) 0.0054(4) -0.0020(4)
C1 0.0197(5) 0.0213(5) 0.0227(5) -0.0016(4) 0.0080(4) 0.0004(4)
C2 0.0221(5) 0.0206(5) 0.0265(6) -0.0031(5) 0.0076(5) -0.0031(4)
C3 0.0231(5) 0.0183(5) 0.0287(6) -0.0009(5) 0.0085(5) -0.0021(4)
C4 0.0214(5) 0.0187(5) 0.0259(6) 0.0009(4) 0.0087(5) 0.0007(4)
C5 0.0221(5) 0.0195(5) 0.0263(6) 0.0008(4) 0.0077(5) -0.0016(4)
C6 0.0210(5) 0.0187(5) 0.0245(6) -0.0020(4) 0.0069(5) 0.0002(4)
C7 0.0233(5) 0.0200(5) 0.0213(5) -0.0037(4) 0.0055(4) 0.0012(4)
C8 0.0313(6) 0.0257(6) 0.0223(6) -0.0003(5) 0.0079(5) -0.0004(5)
C9 0.0344(7) 0.0301(6) 0.0212(6) -0.0015(5) 0.0044(5) 0.0047(5)
C10 0.0260(6) 0.0343(7) 0.0255(6) -0.0054(5) 0.0020(5) 0.0027(5)
C11 0.0273(6) 0.0295(6) 0.0294(6) -0.0039(5) 0.0087(5) -0.0038(5)
C12 0.0274(6) 0.0242(6) 0.0235(6) 0.0000(5) 0.0072(5) 0.0006(4)
C13 0.0211(5) 0.0225(5) 0.0228(6) 0.0002(4) 0.0086(5) 0.0010(4)
C14 0.0232(6) 0.0241(6) 0.0260(6) -0.0012(5) 0.0071(5) -0.0005(4)
C15 0.0218(5) 0.0305(6) 0.0236(6) -0.0020(5) 0.0067(5) -0.0024(5)
C16 0.0264(6) 0.0312(6) 0.0261(6) 0.0056(5) 0.0082(5) 0.0020(5)
C17 0.0319(6) 0.0239(6) 0.0292(6) 0.0040(5) 0.0111(5) 0.0015(5)

loop_
_atom_type_symbol
_atom_type_description
_atom_type_scat_dispersion_real
_atom_type_scat_dispersion_imag
_atom_type_scat_source
C C 0.0033 0.0016 'International Tables Vol C Tables 4.2.6.8 and 6.1.1.4'
H H 0.0000 0.0000 'International Tables Vol C Tables 4.2.6.8 and 6.1.1.4'
N N 0.0061 0.0033 'International Tables Vol C Tables 4.2.6.8 and 6.1.1.4'
O O 0.0106 0.0060 'International Tables Vol C Tables 4.2.6.8 and 6.1.1.4'
Cl Cl 0.1484 0.1585 'International Tables Vol C Tables 4.2.6.8 and 6.1.1.4'

loop_
_geom_angle_atom_site_label_1
_geom_angle_atom_site_label_2
_geom_angle_atom_site_label_3
_geom_angle
O2 C18 C17 116.97(11)
O2 C18 C13 123.19(11)
C17 C18 C13 119.84(11)
C6 N1 C1 116.25(10)
C6 N2 N3 106.16(9)
C6 N2 H1 122.4(12)
N3 N2 H1 115.0(12)
C5 N3 N2 110.75(9)
C5 N3 C7 125.18(10)
N2 N3 C7 117.61(9)
C18 O2 H4 108.3(13)
N1 C1 C2 121.77(11)
N1 C1 C13 116.36(10)
C2 C1 C13 121.88(10)
C3 C2 C1 120.58(11)
C3 C2 H2 119.7
C1 C2 H2 119.7
C2 C3 C4 117.58(10)
C2 C3 H3 121.2
C4 C3 H3 121.2
C6 C4 C3 118.13(11)
C6 C4 C5 107.39(10)
C3 C4 C5 134.42(11)
O1 C5 N3 124.27(11)
O1 C5 C4 130.94(11)
N3 C5 C4 104.73(10)
N1 C6 N2 123.87(10)
N1 C6 C4 125.60(10)
N2 C6 C4 110.48(10)
C12 C7 C8 120.57(11)
C12 C7 N3 119.56(11)
C8 C7 N3 119.82(10)
C9 C8 C7 118.88(12)
C9 C8 H8 120.6
C7 C8 H8 120.6
C10 C9 C8 120.90(12)
C10 C9 H9 119.6
C8 C9 H9 119.6
C9 C10 C11 119.59(12)
C9 C10 H10 120.2
C11 C10 H10 120.2
C10 C11 C12 120.69(12)
C10 C11 H11 119.7
C12 C11 H11 119.7
C11 C12 C7 119.30(11)
C11 C12 H12 120.4
C7 C12 H12 120.4
C14 C13 C18 117.73(11)
C14 C13 C1 120.55(10)
C18 C13 C1 121.72(10)
C15 C14 C13 121.06(11)
C15 C14 H14 119.5
C13 C14 H14 119.5
C14 C15 C16 121.14(11)
C14 C15 Cl1 119.21(10)
C16 C15 Cl1 119.65(10)
C17 C16 C15 118.82(11)
C17 C16 H16 120.6
C15 C16 H16 120.6
C16 C17 C18 121.38(11)
C16 C17 H17 119.3
C18 C17 H17 119.3

loop_
_geom_bond_atom_site_label_1
_geom_bond_atom_site_label_2
_geom_bond_distance
C18 O2 1.3504(14)
C18 C17 1.4000(17)
C18 C13 1.4189(16)
Cl1 C15 1.7457(13)
N1 C6 1.3362(15)
N1 C1 1.3512(15)
N2 C6 1.3681(15)
N2 N3 1.4115(14)
N2 H1 0.92(2)
N3 C5 1.3953(15)
N3 C7 1.4231(15)
O1 C5 1.2317(15)
O2 H4 0.88(2)
C1 C2 1.4202(16)
C1 C13 1.4817(16)
C2 C3 1.3789(17)
C2 H2 0.9500
C3 C4 1.3941(16)
C3 H3 0.9500
C4 C6 1.3935(15)
C4 C5 1.4509(17)
C7 C12 1.3950(16)
C7 C8 1.3958(16)
C8 C9 1.3944(18)
C8 H8 0.9500
C9 C10 1.3835(19)
C9 H9 0.9500
C10 C11 1.3875(18)
C10 H10 0.9500
C11 C12 1.3883(17)
C11 H11 0.9500
C12 H12 0.9500
C13 C14 1.4057(16)
C14 C15 1.3794(17)
C14 H14 0.9500
C15 C16 1.3920(18)
C16 C17 1.3788(18)
C16 H16 0.9500
C17 H17 0.9500

loop_
_geom_torsion_atom_site_label_1
_geom_torsion_atom_site_label_2
_geom_torsion_atom_site_label_3
_geom_torsion_atom_site_label_4
_geom_torsion
C6 N2 N3 C5 7.10(13)
C6 N2 N3 C7 160.42(10)
C6 N1 C1 C2 0.73(15)
C6 N1 C1 C13 -179.24(9)
N1 C1 C2 C3 0.94(17)
C13 C1 C2 C3 -179.09(10)
C1 C2 C3 C4 -0.40(16)
C2 C3 C4 C6 -1.69(16)
C2 C3 C4 C5 -178.60(11)
N2 N3 C5 O1 172.78(11)
C7 N3 C5 O1 21.91(19)
N2 N3 C5 C4 -4.82(12)
C7 N3 C5 C4 -155.68(11)
C6 C4 C5 O1 -176.61(13)
C3 C4 C5 O1 0.5(2)
C6 C4 C5 N3 0.76(12)
C3 C4 C5 N3 177.90(12)
C1 N1 C6 N2 174.28(10)
C1 N1 C6 C4 -3.10(16)
N3 N2 C6 N1 175.75(10)
N3 N2 C6 C4 -6.53(13)
C3 C4 C6 N1 3.66(17)
C5 C4 C6 N1 -178.65(10)
C3 C4 C6 N2 -174.01(10)
C5 C4 C6 N2 3.68(13)
C5 N3 C7 C12 134.49(12)
N2 N3 C7 C12 -14.60(16)
C5 N3 C7 C8 -43.22(17)
N2 N3 C7 C8 167.70(10)
C12 C7 C8 C9 -3.03(17)
N3 C7 C8 C9 174.65(11)
C7 C8 C9 C10 1.12(19)
C8 C9 C10 C11 1.21(19)
C9 C10 C11 C12 -1.67(19)
C10 C11 C12 C7 -0.22(18)
C8 C7 C12 C11 2.60(17)
N3 C7 C12 C11 -175.09(11)
O2 C18 C13 C14 -178.56(10)
C17 C18 C13 C14 1.69(16)
O2 C18 C13 C1 1.10(17)
C17 C18 C13 C1 -178.64(10)
N1 C1 C13 C14 172.89(10)
C2 C1 C13 C14 -7.08(16)
N1 C1 C13 C18 -6.77(15)
C2 C1 C13 C18 173.26(10)
C18 C13 C14 C15 -0.28(16)
C1 C13 C14 C15 -179.95(10)
C13 C14 C15 C16 -0.93(18)
C13 C14 C15 Cl1 179.21(9)
C14 C15 C16 C17 0.69(18)
Cl1 C15 C16 C17 -179.44(9)
C15 C16 C17 C18 0.77(18)
O2 C18 C17 C16 178.26(11)
C13 C18 C17 C16 -1.97(18)
